data_4103814
loop_
_publ_author_name
'Louis J. Farrugia'
'Cameron Evans'
'Dieter Lentz'
'Max Roemer'

_publ_contact_author_address
;
Department of Chemistry
University of Glasgow
Glasgow
G12 8QQ Scotland, UK
;
_publ_contact_author_email louis@chem.gla.ac.uk
_publ_contact_author_fax 44(0141)3304888
_publ_contact_author_name 'Farrugia, Louis J.'
_publ_contact_author_phone 44(0141)3305137
_publ_section_title
;
 The QTAIM Approach to Chemical Bonding Between Transition Metals and
 Carbocyclic Rings: A Combined Experimental and Theoretical Study of
 (\h5-C5H5)Mn(CO)3, (\h6-C6H6)Cr(CO)3, and
 (E)-{(\h5-C5H4)CF=CF(\h5-C5H4)}(\h5-C5H5)2Fe2
;
_journal_name_full 'Journal of the American Chemical Society'
_journal_page_first 1251
_journal_page_last 1268
_journal_paper_doi 10.1021/ja808303j
_journal_volume 131
_journal_year 2009
_chemical_compound_source 'synthesis as described'
_chemical_formula_moiety 'C9 H6 Cr O3'
_chemical_formula_sum 'C9 H6 Cr O3'
_chemical_formula_weight 214.14
_chemical_name_systematic
;
 ?
;
_space_group_crystal_system monoclinic
_space_group_IT_number 11
_space_group_name_Hall '-P 2yb'
_space_group_name_H-M_alt 'P 1 21/m 1'
_symmetry_space_group_name_Hall '-P 2yb'
_symmetry_space_group_name_H-M 'P 1 21/m 1'
_atom_sites_solution_hydrogens geom
_atom_sites_solution_primary direct
_atom_sites_solution_secondary difmap
_audit_conform_dict_location ftp://ftp.iucr.org/pub/cif_core.dic
_audit_conform_dict_name cif_core.dic
_audit_conform_dict_version 2.3
_audit_creation_date '13-Aug-08 T22:14:00-00:00'
_audit_creation_method 'XD routine XDCIF'
_cell_angle_alpha 90
_cell_angle_beta 100.728(1)
_cell_angle_gamma 90
_cell_formula_units_Z 2
_cell_length_a 6.0230(2)
_cell_length_b 10.9397(2)
_cell_length_c 6.5172(1)
_cell_measurement_reflns_used 16298
_cell_measurement_temperature 100(2)
_cell_measurement_theta_max 54.966
_cell_measurement_theta_min 2.2
_cell_measurement_wavelength 0.71073
_cell_volume 421.912(17)
_computing_cell_refinement 'HKL Scalepack (Otwinowski & Minor 1997)'
_computing_data_collection 'Collect (Nonius BV, 1997-2000)'
_computing_data_reduction 'HKL Denzo and Scalepack (Otwinowski & Minor 1997)'
_computing_molecular_graphics 'Ortep-3 for Windows (Farrugia, 1997)'
_computing_publication_material 'WinGX publication routines (Farrugia, 1999)'
_computing_structure_refinement 'SHELXL-97 (Sheldrick, 2008)'
_computing_structure_solution 'SHELXS-97 (Sheldrick, 2008)'
_diffrn_ambient_temperature 100(2)
_diffrn_detector 'CCD plate'
_diffrn_measured_fraction_theta_full 0.994
_diffrn_measured_fraction_theta_max 0.994
_diffrn_measurement_device '95mm CCD camera on \k-goniostat'
_diffrn_measurement_device_type KappaCCD
_diffrn_measurement_method 'CCD rotation images, thick slices'
_diffrn_orient_matrix_type 'by Nonius Collect from scalepack cell'
_diffrn_orient_matrix_UB_11 -0.120083
_diffrn_orient_matrix_UB_12 0.0582339
_diffrn_orient_matrix_UB_13 -0.0664799
_diffrn_orient_matrix_UB_21 -0.0235262
_diffrn_orient_matrix_UB_22 0.0263924
_diffrn_orient_matrix_UB_23 0.141297
_diffrn_orient_matrix_UB_31 0.116543
_diffrn_orient_matrix_UB_32 0.0653305
_diffrn_orient_matrix_UB_33 0.002177
_diffrn_radiation_monochromator graphite
_diffrn_radiation_probe x-ray
_diffrn_radiation_type MoK\a
_diffrn_radiation_wavelength 0.71073
_diffrn_reflns_av_R_equivalents 0.028
_diffrn_reflns_limit_h_max 13
_diffrn_reflns_limit_h_min -13
_diffrn_reflns_limit_k_max 25
_diffrn_reflns_limit_k_min -25
_diffrn_reflns_limit_l_max 14
_diffrn_reflns_limit_l_min -14
_diffrn_reflns_number 91696
_diffrn_reflns_reduction_process
;
 Scaled and merged with SORTAV
 R.H. Blessing, (1987) Cryst. Rev. 1, 3-58
 R.H. Blessing, (1989) J. Appl. Cryst. 22, 396-397
;
_diffrn_reflns_theta_full 55.41
_diffrn_reflns_theta_max 55.41
_diffrn_reflns_theta_min 3.18
_diffrn_source 'Enraf Nonius FR590'
_exptl_absorpt_coefficient_mu 1.32
_exptl_absorpt_correction_T_max 0.752
_exptl_absorpt_correction_T_min 0.601
_exptl_absorpt_correction_type gaussian
_exptl_absorpt_process_details
;
   P. Coppens, L. Leiserowitz, D Rabinovich, Acta Cryst.
   (1965), 18, 1035-1038
;
_exptl_crystal_colour yellow
_exptl_crystal_density_diffrn 1.686
_exptl_crystal_density_method 'not measured'
_exptl_crystal_description prism
_exptl_crystal_F_000 216
_exptl_crystal_size_max 0.45
_exptl_crystal_size_mid 0.34
_exptl_crystal_size_min 0.23
_refine_diff_density_max 0.197
_refine_diff_density_min -0.175
_refine_diff_density_rms 0.028
_refine_ls_extinction_coef 0.233(8)
_refine_ls_extinction_expression
;
        Becker, P.J. & Coppens, P. (1974) Acta Cryst., A30, 129-153.
;
_refine_ls_extinction_method 'Becker-Coppens type 1 Lorentzian isotropic'
_refine_ls_goodness_of_fit_ref 1.662
_refine_ls_matrix_type full
_refine_ls_number_parameters 195
_refine_ls_number_reflns 4506
_refine_ls_number_restraints 0
_refine_ls_R_factor_all 0.011
_refine_ls_R_factor_gt 0.0084
_refine_ls_shift/su_max 0.00001
_refine_ls_structure_factor_coef F
_refine_ls_weighting_details
;
        calc w1 = 1/[s^2^(Fo)]
;
_refine_ls_weighting_scheme calc
_refine_ls_wR_factor_ref 0.01
_reflns_number_gt 5462
_reflns_number_total 5616
_reflns_threshold_expression >2\s(I)
_cod_data_source_file ja808303j_si_005_1.cif
_cod_data_source_block cr
_cod_database_code 4103814
_cod_database_fobs_code 4103814

loop_
_space_group_symop_operation_xyz
'x, y, z'
'-x, y+1/2, -z'
'-x, -y, -z'
'x, -y-1/2, z'

loop_
_atom_local_axes_atom_label
_atom_local_axes_atom0
_atom_local_axes_ax1
_atom_local_axes_atom1
_atom_local_axes_atom2
_atom_local_axes_ax2
CR(1) DUM0 Z CR(1) C(4) X
O(4) C(4) X O(4) DUM0 Y
O(5) C(5) Z O(5) CR(1) Y
C(1) H(1) Z C(1) C(2) Y
C(2) H(2) Z C(2) C(3) Y
C(3) H(3) Z C(3) C(2) Y
C(4) CR(1) X C(4) DUM0 Y
C(5) O(5) Z C(5) CR(1) Y
H(1) C(1) Z H(1) C(2) Y
H(2) C(2) Z H(2) C(3) Y
H(3) C(3) Z H(3) C(2) Y

loop_
_atom_rho_multipole_atom_label
_atom_rho_multipole_coeff_Pv
_atom_rho_multipole_coeff_P00
_atom_rho_multipole_coeff_P11
_atom_rho_multipole_coeff_P1-1
_atom_rho_multipole_coeff_P10
_atom_rho_multipole_coeff_P20
_atom_rho_multipole_coeff_P21
_atom_rho_multipole_coeff_P2-1
_atom_rho_multipole_coeff_P22
_atom_rho_multipole_coeff_P2-2
_atom_rho_multipole_coeff_P30
_atom_rho_multipole_coeff_P31
_atom_rho_multipole_coeff_P3-1
_atom_rho_multipole_coeff_P32
_atom_rho_multipole_coeff_P3-2
_atom_rho_multipole_coeff_P33
_atom_rho_multipole_coeff_P3-3
_atom_rho_multipole_coeff_P40
_atom_rho_multipole_coeff_P41
_atom_rho_multipole_coeff_P4-1
_atom_rho_multipole_coeff_P42
_atom_rho_multipole_coeff_P4-2
_atom_rho_multipole_coeff_P43
_atom_rho_multipole_coeff_P4-3
_atom_rho_multipole_coeff_P44
_atom_rho_multipole_coeff_P4-4
_atom_rho_multipole_kappa
_atom_rho_multipole_kappa_prime0
_atom_rho_multipole_kappa_prime1
_atom_rho_multipole_kappa_prime2
_atom_rho_multipole_kappa_prime3
_atom_rho_multipole_kappa_prime4
Cr(1) 1.88(2) 0.31(4) 0.0015(18) 0 0.0301(19) 0.004(5) -0.019(4) 0 -0.008(5) 0 -0.0116(16) 0.0014(15) 0 0.0011(15) 0 0.0004(14) 0 0.167(3) -0.025(3) 0 0.009(3) 0 0.081(3) 0 0.000(3) 0 1.091(5) 1.107588 1.107588 0.932093 1.107588 1.169096
O(4) 3.001(11) 0 -0.013(4) -0.012(5) 0 0 0 0 0 0 0 0.035(4) -0.038(4) 0 0 -0.004(3) -0.006(2) 0 0 0 0 0 0 0 0 0 0.9922(14) 1.425428 1.425428 1.425428 1.425428 1.425428
O(5) 6.01(2) 0 0.072(7) -0.032(6) -0.010(5) 0.091(6) -0.014(7) -0.016(6) -0.011(8) 0.021(8) -0.008(4) -0.023(4) 0.012(3) 0.019(4) -0.008(4) 0.060(4) -0.026(4) 0 0 0 0 0 0 0 0 0 0.9922(14) 1.425428 1.425428 1.425428 1.425428 1.425428
C(1) 4.106(19) 0 -0.013(8) -0.003(7) 0.021(8) 0.120(7) -0.017(6) 0.003(6) -0.175(6) 0.017(6) 0.252(7) 0.007(6) 0.006(7) 0.141(7) 0.009(6) 0.033(6) -0.023(6) 0 0 0 0 0 0 0 0 0 0.9878(14) 0.948999 0.948999 0.948999 0.948999 0.948999
C(2) 4.05(2) 0 -0.026(7) 0.034(8) -0.037(9) 0.116(8) -0.005(6) -0.002(7) -0.136(7) 0.006(6) 0.237(9) 0.018(7) 0.006(8) 0.143(8) 0.001(8) 0.022(7) -0.009(7) 0 0 0 0 0 0 0 0 0 0.9878(14) 0.948999 0.948999 0.948999 0.948999 0.948999
C(3) 4.13(2) 0 0.022(7) 0.000(7) 0.016(9) 0.113(7) 0.009(6) -0.004(6) -0.169(7) 0.001(7) 0.273(8) 0.005(6) 0.000(7) 0.120(7) -0.012(7) -0.018(6) 0.008(7) 0 0 0 0 0 0 0 0 0 0.9878(14) 0.948999 0.948999 0.948999 0.948999 0.948999
C(4) 2.120(15) 0 0.003(5) 0.003(5) 0 -0.123(5) 0 0 0.189(5) -0.009(4) 0 0.043(5) -0.005(5) 0 0 -0.042(5) 0.012(4) 0 0 0 0 0 0 0 0 0 0.989(2) 0.935808 0.935808 0.935808 0.935808 0.935808
C(5) 4.28(2) 0 0.010(7) -0.011(7) -0.021(8) 0.450(7) -0.017(6) 0.021(6) -0.027(6) -0.005(6) 0.127(8) -0.023(7) 0.006(7) -0.004(7) -0.004(7) -0.019(7) -0.024(7) 0 0 0 0 0 0 0 0 0 0.989(2) 0.935808 0.935808 0.935808 0.935808 0.935808
H(1) 0.851(11) 0 -0.019(6) 0.000(6) 0.123(7) 0.050(10) 0 0 0 0 0 0 0 0 0 0 0 0 0 0 0 0 0 0 0 0 1.172959 1.269353 1.269353 1.269353 1.269353 1.269353
H(2) 0.947(13) 0 -0.041(7) -0.011(7) 0.143(8) 0.096(11) 0 0 0 0 0 0 0 0 0 0 0 0 0 0 0 0 0 0 0 0 1.172959 1.269353 1.269353 1.269353 1.269353 1.269353
H(3) 0.824(11) 0 0.042(7) -0.007(7) 0.118(7) 0.011(10) 0 0 0 0 0 0 0 0 0 0 0 0 0 0 0 0 0 0 0 0 1.172959 1.269353 1.269353 1.269353 1.269353 1.269353

loop_
_atom_site_label
_atom_site_type_symbol
_atom_site_fract_x
_atom_site_fract_y
_atom_site_fract_z
_atom_site_U_iso_or_equiv
_atom_site_adp_type
_atom_site_occupancy
_atom_site_symmetry_multiplicity
Cr(1) Cr 0.334322(6) 0.25 0.021239(5) 0.009 Uani 1 2
O(4) O 0.70182(9) 0.25 0.40172(8) 0.028 Uani 1 2
O(5) O 0.08006(8) 0.43582(3) 0.22614(6) 0.021 Uani 1 4
C(1) C 0.18529(3) 0.314165(13) -0.30175(2) 0.013 Uani 1 4
C(2) C 0.38864(3) 0.379297(15) -0.22985(2) 0.015 Uani 1 4
C(3) C 0.59025(3) 0.315024(17) -0.15898(3) 0.016 Uani 1 4
C(4) C 0.55739(4) 0.25 0.25734(3) 0.016 Uani 1 2
C(5) C 0.17926(3) 0.365431(14) 0.14502(2) 0.013 Uani 1 4
H(1) H 0.029197 0.363745 -0.35694 0.026 Uani 1 4
H(2) H 0.388579 0.47866 -0.229444 0.036 Uani 1 4
H(3) H 0.746376 0.36463 -0.104066 0.028 Uani 1 4

loop_
_atom_site_aniso_label
_atom_site_aniso_U_11
_atom_site_aniso_U_22
_atom_site_aniso_U_33
_atom_site_aniso_U_23
_atom_site_aniso_U_13
_atom_site_aniso_U_12
Cr(1) 0.008208(12) 0.009521(12) 0.008335(12) 0 0.000886(10) 0
O(4) 0.01544(6) 0.05182(14) 0.01338(6) 0 -0.00343(5) 0
O(5) 0.02894(13) 0.01665(10) 0.02112(11) -0.00081(9) 0.01123(11) 0.00836(10)
C(1) 0.01352(5) 0.01325(5) 0.01139(4) 0.00138(4) 0.00027(4) 0.00139(4)
C(2) 0.01788(6) 0.01259(5) 0.01380(5) 0.00139(4) 0.00312(4) -0.00285(4)
C(3) 0.01184(5) 0.02172(6) 0.01592(5) -0.00006(5) 0.00373(4) -0.00424(5)
C(4) 0.01118(7) 0.02421(9) 0.01029(6) 0 -0.00070(5) 0
C(5) 0.01572(5) 0.01165(4) 0.01304(5) -0.00001(4) 0.00433(4) 0.00215(4)
H(1) 0.019993 0.027 0.026814 0.003457 -0.00284 0.009343
H(2) 0.049467 0.017978 0.039505 -0.00034 0.005382 -0.00195
H(3) 0.017631 0.034204 0.031559 -0.00273 -0.00088 -0.00996

loop_
_exptl_crystal_face_index_h
_exptl_crystal_face_index_k
_exptl_crystal_face_index_l
_exptl_crystal_face_perp_dist
0 1 0 0.22
0 -1 0 0.12
0 0 -1 0.08
0 0 1 0.15
-1 -1 0 0.25
1 1 0 0.2
-1 1 0 0.24
1 -1 0 0.13

loop_
_geom_angle_atom_site_label_1
_geom_angle_atom_site_label_2
_geom_angle_atom_site_label_3
_geom_angle
_geom_angle_site_symmetry_1
_geom_angle_site_symmetry_2
_geom_angle_site_symmetry_3
_geom_angle_publ_flag
C(1) CR(1) C(1) 36.493(8) 1_555 1_555 4_565 yes
C(1) CR(1) C(2) 36.979(6) 1_555 1_555 1_555 yes
C(1) CR(1) C(2) 66.288(6) 1_555 1_555 4_565 yes
C(1) CR(1) C(3) 66.376(6) 1_555 1_555 1_555 yes
C(1) CR(1) C(3) 78.450(6) 1_555 1_555 4_565 yes
C(1) CR(1) C(4) 152.291(7) 1_555 1_555 1_555 yes
C(1) CR(1) C(4) 152.291(7) 1_555 1_555 4_565 yes
C(1) CR(1) C(5) 92.838(6) 1_555 1_555 1_555 yes
C(1) CR(1) C(5) 118.586(6) 1_555 1_555 4_565 yes
C(1) CR(1) C(2) 66.288(6) 4_565 1_555 1_555 yes
C(1) CR(1) C(2) 36.979(6) 4_565 1_555 4_565 yes
C(1) CR(1) C(3) 78.450(6) 4_565 1_555 1_555 yes
C(1) CR(1) C(3) 66.376(6) 4_565 1_555 4_565 yes
C(1) CR(1) C(4) 152.291(7) 4_565 1_555 1_555 yes
C(1) CR(1) C(4) 152.291(7) 4_565 1_555 4_565 yes
C(1) CR(1) C(5) 118.586(6) 4_565 1_555 1_555 yes
C(1) CR(1) C(5) 92.838(6) 4_565 1_555 4_565 yes
C(2) CR(1) C(2) 78.623(9) 1_555 1_555 4_565 yes
C(2) CR(1) C(3) 36.766(6) 1_555 1_555 1_555 yes
C(2) CR(1) C(3) 66.711(7) 1_555 1_555 4_565 yes
C(2) CR(1) C(4) 115.341(7) 1_555 1_555 1_555 yes
C(2) CR(1) C(4) 115.341(7) 1_555 1_555 4_565 yes
C(2) CR(1) C(5) 92.410(6) 1_555 1_555 1_555 yes
C(2) CR(1) C(5) 155.509(7) 1_555 1_555 4_565 yes
C(2) CR(1) C(3) 66.711(7) 4_565 1_555 1_555 yes
C(2) CR(1) C(3) 36.766(6) 4_565 1_555 4_565 yes
C(2) CR(1) C(4) 115.341(7) 4_565 1_555 1_555 yes
C(2) CR(1) C(4) 115.341(7) 4_565 1_555 4_565 yes
C(2) CR(1) C(5) 155.509(7) 4_565 1_555 1_555 yes
C(2) CR(1) C(5) 92.410(6) 4_565 1_555 4_565 yes
C(3) CR(1) C(3) 37.349(10) 1_555 1_555 4_565 yes
C(3) CR(1) C(4) 88.378(8) 1_555 1_555 1_555 yes
C(3) CR(1) C(4) 88.378(8) 1_555 1_555 4_565 yes
C(3) CR(1) C(5) 118.029(7) 1_555 1_555 1_555 yes
C(3) CR(1) C(5) 155.314(7) 1_555 1_555 4_565 yes
C(3) CR(1) C(4) 88.378(8) 4_565 1_555 1_555 yes
C(3) CR(1) C(4) 88.378(8) 4_565 1_555 4_565 yes
C(3) CR(1) C(5) 155.314(7) 4_565 1_555 1_555 yes
C(3) CR(1) C(5) 118.029(7) 4_565 1_555 4_565 yes
C(4) CR(1) C(5) 89.119(7) 1_555 1_555 1_555 yes
C(4) CR(1) C(5) 89.119(7) 1_555 1_555 4_565 yes
C(4) CR(1) C(5) 89.119(7) 4_565 1_555 1_555 yes
C(4) CR(1) C(5) 89.119(7) 4_565 1_555 4_565 yes
C(5) CR(1) C(5) 86.475(9) 1_555 1_555 4_565 yes
CR(1) C(1) C(1) 71.753(4) 1_555 1_555 4_565 yes
CR(1) C(1) C(2) 71.157(9) 1_555 1_555 1_555 yes
CR(1) C(1) H(1) 129.596 1_555 1_555 1_555 yes
CR(1) C(1) H(1) 87.710 1_555 1_555 4_565 yes
CR(1) C(1) H(2) 86.838 1_555 1_555 1_555 yes
CR(1) C(1) C(1) 71.753(4) 4_565 1_555 4_565 yes
CR(1) C(1) C(2) 71.157(9) 4_565 1_555 1_555 yes
CR(1) C(1) H(1) 129.596 4_565 1_555 1_555 yes
CR(1) C(1) H(1) 87.710 4_565 1_555 4_565 yes
CR(1) C(1) H(2) 86.838 4_565 1_555 1_555 yes
C(1) C(1) C(2) 120.140(9) 4_565 1_555 1_555 yes
C(1) C(1) H(1) 119.933 4_565 1_555 1_555 yes
C(1) C(1) H(1) 25.827 4_565 1_555 4_565 yes
C(1) C(1) H(2) 145.704 4_565 1_555 1_555 yes
C(2) C(1) H(1) 119.927 1_555 1_555 1_555 yes
C(2) C(1) H(1) 145.968 1_555 1_555 4_565 yes
C(2) C(1) H(2) 25.564 1_555 1_555 1_555 yes
H(1) C(1) H(1) 94.105 1_555 1_555 4_565 yes
H(1) C(1) H(2) 94.363 1_555 1_555 1_555 yes
H(1) C(1) H(2) 171.531 4_565 1_555 1_555 yes
CR(1) C(2) C(1) 71.864(9) 1_555 1_555 1_555 yes
CR(1) C(2) C(3) 71.189(9) 1_555 1_555 1_555 yes
CR(1) C(2) H(1) 87.611 1_555 1_555 1_555 yes
CR(1) C(2) H(2) 129.169 1_555 1_555 1_555 yes
CR(1) C(2) H(3) 86.950 1_555 1_555 1_555 yes
CR(1) C(2) C(1) 71.864(9) 4_565 1_555 1_555 yes
CR(1) C(2) C(3) 71.189(9) 4_565 1_555 1_555 yes
CR(1) C(2) H(1) 87.611 4_565 1_555 1_555 yes
CR(1) C(2) H(2) 129.169 4_565 1_555 1_555 yes
CR(1) C(2) H(3) 86.950 4_565 1_555 1_555 yes
C(1) C(2) C(3) 119.825(15) 1_555 1_555 1_555 yes
C(1) C(2) H(2) 120.150 1_555 1_555 1_555 yes
C(3) C(2) H(2) 120.025 1_555 1_555 1_555 yes
CR(1) C(3) C(2) 72.045(9) 1_555 1_555 1_555 yes
CR(1) C(3) C(3) 71.325(5) 1_555 1_555 4_565 yes
CR(1) C(3) H(2) 87.696 1_555 1_555 1_555 yes
CR(1) C(3) H(3) 128.951 1_555 1_555 1_555 yes
CR(1) C(3) H(3) 86.851 1_555 1_555 4_565 yes
CR(1) C(3) C(2) 72.045(9) 4_565 1_555 1_555 yes
CR(1) C(3) C(3) 71.325(5) 4_565 1_555 4_565 yes
CR(1) C(3) H(2) 87.696 4_565 1_555 1_555 yes
CR(1) C(3) H(3) 128.951 4_565 1_555 1_555 yes
CR(1) C(3) H(3) 86.851 4_565 1_555 4_565 yes
C(2) C(3) C(3) 120.035(10) 1_555 1_555 4_565 yes
C(2) C(3) H(3) 120.016 1_555 1_555 1_555 yes
C(3) C(3) H(3) 119.950 4_565 1_555 1_555 yes
CR(1) C(4) O(4) 178.04(4) 1_555 1_555 1_555 yes
CR(1) C(4) O(4) 178.04(4) 1_555 1_555 4_565 yes
CR(1) C(4) O(4) 178.04(4) 4_565 1_555 1_555 yes
CR(1) C(4) O(4) 178.04(4) 4_565 1_555 4_565 yes
CR(1) C(5) O(5) 178.28(2) 1_555 1_555 1_555 yes
CR(1) C(5) O(5) 178.28(2) 4_565 1_555 1_555 yes

loop_
_geom_bond_atom_site_label_1
_geom_bond_atom_site_label_2
_geom_bond_distance
_geom_bond_site_symmetry_1
_geom_bond_site_symmetry_2
_geom_bond_publ_flag
CR(1) C(1) 2.24189(14) 1_555 1_555 yes
CR(1) C(2) 2.23266(15) 1_555 1_555 yes
CR(1) C(3) 2.22160(16) 1_555 1_555 yes
CR(1) C(4) 1.8448(2) 1_555 1_555 yes
CR(1) C(5) 1.84340(15) 1_555 1_555 yes
O(4) C(4) 1.1565(5) 1_555 1_555 yes
O(5) C(5) 1.1606(3) 1_555 1_555 yes
C(1) C(1) 1.4039(3) 1_555 4_565 yes
C(1) C(2) 1.4190(2) 1_555 1_555 yes
C(1) H(1) 1.087 1_555 1_555 yes
C(2) C(3) 1.4048(2) 1_555 1_555 yes
C(2) H(2) 1.087 1_555 1_555 yes
C(3) C(3) 1.4227(4) 1_555 4_565 yes
C(3) H(3) 1.087 1_555 1_555 yes
